data_7150698
loop_
_publ_author_name
'Pescatori, Luca'
'Arduini, Arturo'
'Pochini, Andrea'
'Secchi, Andrea'
'Massera, Chiara'
'Ugozzoli, Franco'

_publ_section_title
;
 Monotopic and heteroditopic calix[4]arene receptors as hosts for
 pyridinium and viologen ion pairs: a solution and solid-state study
;
_journal_issue 18
_journal_name_full 'Organic &amp; Biomolecular Chemistry'
_journal_page_first 3698
_journal_page_last 3708
_journal_paper_doi 10.1039/b906409e
_journal_volume 7
_journal_year 2009
_chemical_formula_sum 'C110 H116 N6 O16 S2'
_chemical_formula_weight 1842.21
_chemical_name_systematic
;
?
;
_space_group_IT_number 4
_symmetry_cell_setting monoclinic
_symmetry_space_group_name_Hall 'P 2yb'
_symmetry_space_group_name_H-M 'P 1 21 1'
_atom_sites_solution_hydrogens geom
_atom_sites_solution_primary direct
_atom_sites_solution_secondary difmap
_audit_creation_method SHELXL-97
_cell_angle_alpha 90.00
_cell_angle_beta 91.04(2)
_cell_angle_gamma 90.00
_cell_formula_units_Z 2
_cell_length_a 11.284(5)
_cell_length_b 14.758(5)
_cell_length_c 29.067(5)
_cell_measurement_reflns_used 33
_cell_measurement_temperature 293(2)
_cell_measurement_theta_max 40
_cell_measurement_theta_min 25
_cell_volume 4840(3)
_computing_cell_refinement 'DIPCHIGE software Package 2004'
_computing_data_collection 'DIPCHIGE software Package 2004'
_computing_data_reduction DIFAU92
_computing_molecular_graphics 'Accelrys DS-ViewerPro 2005'
_computing_structure_refinement 'SHELXL-97 (Sheldrick, 1997)'
_computing_structure_solution 'SHELXS-97 (Sheldrick, 1990)'
_diffrn_ambient_temperature 293(2)
_diffrn_detector_area_resol_mean 1KeV
_diffrn_measured_fraction_theta_full 0.997
_diffrn_measured_fraction_theta_max 0.997
_diffrn_measurement_device_type 'Enraf-Nonius CAD4'
_diffrn_measurement_method 'Scintil Counter'
_diffrn_radiation_monochromator graphite
_diffrn_radiation_source 'fine-focus sealed tube'
_diffrn_radiation_type CuK\a
_diffrn_radiation_wavelength 1.54178
_diffrn_reflns_av_R_equivalents 0.0409
_diffrn_reflns_av_sigmaI/netI 0.1148
_diffrn_reflns_limit_h_max 13
_diffrn_reflns_limit_h_min -13
_diffrn_reflns_limit_k_max 17
_diffrn_reflns_limit_k_min -15
_diffrn_reflns_limit_l_max 35
_diffrn_reflns_limit_l_min -27
_diffrn_reflns_number 9716
_diffrn_reflns_theta_full 69.98
_diffrn_reflns_theta_max 69.98
_diffrn_reflns_theta_min 3.04
_diffrn_standards_decay_% 0
_diffrn_standards_interval_count 100
_diffrn_standards_interval_time 0
_diffrn_standards_number 1
_exptl_absorpt_coefficient_mu 1.066
_exptl_absorpt_correction_T_max 1.11
_exptl_absorpt_correction_T_min 0.82
_exptl_absorpt_correction_type empirical
_exptl_crystal_colour 'pale yellow'
_exptl_crystal_density_diffrn 1.264
_exptl_crystal_density_method 'not measured'
_exptl_crystal_description 'Thick column'
_exptl_crystal_F_000 1956
_exptl_crystal_size_max 0.4
_exptl_crystal_size_mid 0.28
_exptl_crystal_size_min 0.16
_refine_diff_density_max 0.318
_refine_diff_density_min -0.251
_refine_diff_density_rms 0.055
_refine_ls_abs_structure_details 'Flack H D (1983), Acta Cryst. A39, 876-881'
_refine_ls_abs_structure_Flack -0.05(4)
_refine_ls_extinction_method none
_refine_ls_goodness_of_fit_ref 0.951
_refine_ls_hydrogen_treatment constr
_refine_ls_matrix_type full
_refine_ls_number_parameters 1077
_refine_ls_number_reflns 9527
_refine_ls_number_restraints 33
_refine_ls_restrained_S_all 0.950
_refine_ls_R_factor_all 0.1832
_refine_ls_R_factor_gt 0.0727
_refine_ls_shift/su_max 0.05
_refine_ls_shift/su_mean 0.037
_refine_ls_structure_factor_coef Fsqd
_refine_ls_weighting_details 'calc w=1/[\s^2^(Fo^2^)+(0.1118P)^2^+0.0000P] where P=(Fo^2^+2Fc^2^)/3'
_refine_ls_weighting_scheme calc
_refine_ls_wR_factor_gt 0.2062
_refine_ls_wR_factor_ref 0.2254
_reflns_number_gt 3432
_reflns_number_total 9527
_reflns_threshold_expression &gt;2sigma(I)
_cod_data_source_file b906409e.txt
_cod_data_source_block lp01
_cod_depositor_comments
;
The following automatic conversions were performed:
'_symmetry_cell_setting' value 'Monoclinic' changed to 'monoclinic'
according to '/home/saulius/struct/CIF-dictionaries/cif_core.dic'
dictionary named 'cif_core.dic' version 2.4.1 from
2010-06-29.

'_exptl_absorpt_correction_type' value 'Empirical' changed to
'empirical' according to
'/home/saulius/struct/CIF-dictionaries/cif_core.dic' dictionary named
'cif_core.dic' version 2.4.1 from 2010-06-29.

Automatic conversion script
Id: cif_fix_enum 1527 2010-12-29 10:47:43Z saulius 
;
_cod_original_sg_symbol_H-M P21
_cod_database_code 7150698

loop_
_symmetry_equiv_pos_as_xyz
'x, y, z'
'-x, y+1/2, -z'

loop_
_atom_site_label
_atom_site_type_symbol
_atom_site_fract_x
_atom_site_fract_y
_atom_site_fract_z
_atom_site_U_iso_or_equiv
_atom_site_adp_type
_atom_site_occupancy
_atom_site_symmetry_multiplicity
_atom_site_calc_flag
_atom_site_refinement_flags
_atom_site_disorder_assembly
_atom_site_disorder_group
C1A C -0.9763(3) -0.6553(3) 0.32572(17) 0.0643(14) Uani 1 1 d . . .
C2A C -0.9619(4) -0.6452(3) 0.27978(16) 0.0859(17) Uani 1 1 d D . .
C3A C -1.0210(4) -0.5720(4) 0.2591(2) 0.0829(17) Uani 1 1 d . . .
H3A H -1.0117 -0.5624 0.2267 0.099 Uiso 1 1 calc R . .
C4A C -1.0942(4) -0.5112(3) 0.28382(15) 0.0706(14) Uani 1 1 d D . .
C5A C -1.0948(4) -0.5256(3) 0.33020(15) 0.0578(12) Uani 1 1 d . . .
H5A H -1.1359 -0.4814 0.3481 0.069 Uiso 1 1 calc R . .
C6A C -1.0457(4) -0.5927(3) 0.35321(11) 0.0704(14) Uani 1 1 d D . .
C10A C -1.1539(4) -0.4313(3) 0.25930(19) 0.0884(19) Uani 1 1 d D . .
H10A H -1.2372 -0.4356 0.2651 0.106 Uiso 1 1 calc R . .
H10B H -1.1261 -0.3773 0.2744 0.106 Uiso 1 1 calc R . .
C11A C -1.2417(6) -0.4175(4) 0.18388(16) 0.0891(19) Uani 1 1 d . . .
C12A C -1.2635(3) -0.39556(18) 0.09812(9) 0.0927(19) Uani 1 1 d G . .
C13A C -1.3814(3) -0.3686(2) 0.09925(10) 0.117(2) Uani 1 1 d G . .
H13A H -1.4160 -0.3516 0.1279 0.141 Uiso 1 1 calc R . .
C14A C -1.4492(3) -0.3661(3) 0.05885(13) 0.1061(15) Uani 1 1 d G . .
H14A H -1.5306 -0.3474 0.0596 0.127 Uiso 1 1 calc R . .
C15A C -1.3990(4) -0.3906(3) 0.01734(11) 0.1078(18) Uani 1 1 d G . .
H15A H -1.4458 -0.3888 -0.0106 0.129 Uiso 1 1 calc R . .
C16A C -1.2811(4) -0.4176(3) 0.01621(9) 0.0862(17) Uani 1 1 d G . .
H16A H -1.2465 -0.4345 -0.0125 0.103 Uiso 1 1 calc R . .
C17A C -1.2133(3) -0.4201(2) 0.05660(10) 0.103(2) Uani 1 1 d G . .
H17A H -1.1319 -0.4387 0.0558 0.124 Uiso 1 1 calc R . .
N1A N -1.1422(3) -0.4173(3) 0.21135(13) 0.0637(11) Uani 1 1 d . . .
H1A H -1.0656 -0.4078 0.1984 0.076 Uiso 1 1 calc R . .
N2A N -1.1972(5) -0.3956(3) 0.13846(14) 0.0856(15) Uani 1 1 d . . .
H2A H -1.1149 -0.3798 0.1364 0.103 Uiso 1 1 calc R . .
O1A O -0.9241(3) -0.7279(3) 0.34788(15) 0.0896(13) Uani 1 1 d . . .
O2A O -1.3384(4) -0.4332(3) 0.19121(15) 0.1112(16) Uani 1 1 d . . .
C20A C -0.8795(3) -0.7040(3) 0.25078(15) 0.098(2) Uani 1 1 d D . .
H20A H -0.8867 -0.7661 0.2602 0.117 Uiso 1 1 calc R . .
H20B H -0.9039 -0.7001 0.2190 0.117 Uiso 1 1 calc R . .
C1B C -0.6750(4) -0.7058(3) 0.2882(2) 0.0715(15) Uani 1 1 d . . .
C2B C -0.5619(3) -0.6678(4) 0.29333(14) 0.0803(18) Uani 1 1 d D . .
C3B C -0.5199(4) -0.5953(4) 0.2613(2) 0.0773(17) Uani 1 1 d . . .
H3B H -0.4411 -0.5708 0.2625 0.093 Uiso 1 1 calc R . .
C4B C -0.6023(3) -0.5683(4) 0.23091(17) 0.0650(14) Uani 1 1 d . . .
H4B H -0.5797 -0.5204 0.2106 0.078 Uiso 1 1 calc R . .
C5B C -0.7168(4) -0.6009(4) 0.22505(19) 0.0860(17) Uani 1 1 d . . .
H5B H -0.7709 -0.5763 0.2025 0.103 Uiso 1 1 calc R . .
C6B C -0.7498(3) -0.6750(5) 0.25551(17) 0.092(2) Uani 1 1 d D . .
C7B C -0.6854(6) -0.87608(13) 0.30368(12) 0.192(3) Uani 1 1 d D . .
H7B1 H -0.6202 -0.8810 0.2830 0.231 Uiso 1 1 calc R . .
H7B2 H -0.7539 -0.9045 0.2900 0.231 Uiso 1 1 calc R . .
C8B C -0.6544(3) -0.9183(6) 0.35050(18) 0.212 Uiso 1 1 d D . .
H8B1 H -0.6008 -0.9687 0.3489 0.254 Uiso 1 1 calc R . .
H8B2 H -0.6284 -0.8753 0.3733 0.254 Uiso 1 1 calc R . .
C9B C -0.7845(5) -0.9457(12) 0.3544(7) 0.374 Uiso 1 1 d D . .
H9B1 H -0.8030 -0.9544 0.3863 0.449 Uiso 1 1 calc R . .
H9B2 H -0.7982 -1.0012 0.3379 0.449 Uiso 1 1 calc R . .
H9B3 H -0.8341 -0.8989 0.3417 0.449 Uiso 1 1 calc R . .
O1B O -0.7100(3) -0.77899(12) 0.31530(12) 0.0712(10) Uani 1 1 d D . .
C20B C -0.4826(3) -0.6980(3) 0.33384(12) 0.0783(16) Uani 1 1 d D . .
H20C H -0.4041 -0.7101 0.3232 0.094 Uiso 1 1 calc R . .
H20D H -0.5134 -0.7528 0.3468 0.094 Uiso 1 1 calc R . .
C1C C -0.5620(5) -0.6240(4) 0.4058(2) 0.0887(18) Uani 1 1 d . . .
C2C C -0.5623(3) -0.5604(5) 0.43899(12) 0.0844(19) Uani 1 1 d D . .
C3C C -0.4760(6) -0.4965(5) 0.4404(2) 0.104(2) Uani 1 1 d . . .
H3C H -0.4769 -0.4520 0.4645 0.125 Uiso 1 1 calc R . .
C4C C -0.3809(6) -0.4929(4) 0.4064(2) 0.103(2) Uani 1 1 d . . .
H4C H -0.3207 -0.4469 0.4066 0.123 Uiso 1 1 calc R . .
C5C C -0.3862(5) -0.5619(4) 0.3738(3) 0.097(2) Uani 1 1 d . . .
H5C H -0.3226 -0.5669 0.3525 0.117 Uiso 1 1 calc R . .
C6C C -0.4780(4) -0.6237(4) 0.37051(15) 0.093(2) Uani 1 1 d D . .
O1C O -0.6410(4) -0.6926(3) 0.40399(15) 0.1033(14) Uani 1 1 d . . .
C20C C -0.6472(3) -0.5609(4) 0.47958(13) 0.0739(15) Uani 1 1 d D . .
H20E H -0.6601 -0.6221 0.4896 0.089 Uiso 1 1 calc R . .
H20F H -0.6131 -0.5274 0.5048 0.089 Uiso 1 1 calc R . .
C1D C -0.8542(4) -0.5755(3) 0.45200(17) 0.0658(14) Uani 1 1 d . . .
C2D C -0.9619(4) -0.5461(3) 0.42996(19) 0.0868(18) Uani 1 1 d D . .
C3D C -0.9789(4) -0.4522(5) 0.42924(17) 0.0813(18) Uani 1 1 d . . .
H3D H -1.0521 -0.4282 0.4172 0.098 Uiso 1 1 calc R . .
C4D C -0.8914(4) -0.3923(4) 0.4458(2) 0.0857(18) Uani 1 1 d . . .
H4D H -0.9048 -0.3281 0.4454 0.103 Uiso 1 1 calc R . .
C5D C -0.7889(5) -0.4266(5) 0.4621(3) 0.103(2) Uani 1 1 d . . .
H5D H -0.7287 -0.3850 0.4725 0.124 Uiso 1 1 calc R . .
C6D C -0.7649(3) -0.5182(3) 0.46471(13) 0.0678(14) Uani 1 1 d D . .
C7D C -0.8783(6) -0.7211(2) 0.4892(3) 0.159(3) Uani 1 1 d D . .
H7D1 H -0.9581 -0.7043 0.4963 0.191 Uiso 1 1 calc R . .
H7D2 H -0.8278 -0.7064 0.5150 0.191 Uiso 1 1 calc R . .
C8D C -0.8714(4) -0.8228(3) 0.4786(4) 0.250 Uiso 1 1 d D . .
H8D1 H -0.9256 -0.8576 0.4965 0.300 Uiso 1 1 calc R . .
H8D2 H -0.8841 -0.8355 0.4465 0.300 Uiso 1 1 calc R . .
C9D C -0.7425(5) -0.8372(13) 0.4938(5) 0.287 Uiso 1 1 d D . .
H9D1 H -0.6911 -0.8070 0.4728 0.345 Uiso 1 1 calc R . .
H9D2 H -0.7251 -0.9009 0.4941 0.345 Uiso 1 1 calc R . .
H9D3 H -0.7304 -0.8128 0.5242 0.345 Uiso 1 1 calc R . .
O1D O -0.8417(4) -0.6761(3) 0.45064(12) 0.0813(11) Uani 1 1 d . . .
C20D C -1.0495(4) -0.6089(4) 0.40505(12) 0.0855(19) Uani 1 1 d D . .
H20G H -1.0296 -0.6709 0.4117 0.103 Uiso 1 1 calc R . .
H20H H -1.1282 -0.5979 0.4158 0.103 Uiso 1 1 calc R . .
C1I C -0.8095(2) -0.47582(19) 0.12116(10) 0.0721(15) Uani 1 1 d G . .
C2I C -0.9022(2) -0.5377(2) 0.11857(15) 0.108(2) Uani 1 1 d G . .
H2I H -0.9815 -0.5186 0.1250 0.130 Uiso 1 1 calc R . .
C3I C -0.8801(4) -0.6273(2) 0.10669(17) 0.141(3) Uani 1 1 d G . .
H3I H -0.9441 -0.6701 0.1049 0.169 Uiso 1 1 calc R . .
C4I C -0.7652(4) -0.6550(2) 0.09741(16) 0.140(2) Uani 1 1 d GD . .
C5I C -0.6725(3) -0.5930(3) 0.10000(17) 0.130(3) Uani 1 1 d G . .
H5I H -0.5931 -0.6121 0.0936 0.156 Uiso 1 1 calc R . .
C6I C -0.6946(2) -0.5035(2) 0.11188(14) 0.155(3) Uani 1 1 d G . .
H6I H -0.6306 -0.4607 0.1137 0.186 Uiso 1 1 calc R . .
C7I C -0.7375(7) -0.7553(3) 0.0894(3) 0.208(4) Uani 1 1 d D . .
H7I1 H -0.7711 -0.7740 0.0604 0.250 Uiso 1 1 calc R . .
H7I2 H -0.7708 -0.7909 0.1136 0.250 Uiso 1 1 calc R . .
H7I3 H -0.6531 -0.7639 0.0892 0.250 Uiso 1 1 calc R . .
O1I O -0.8972(4) -0.3713(3) 0.18608(13) 0.0961(14) Uani 1 1 d . . .
O2I O -0.9603(3) -0.3370(3) 0.11018(16) 0.1019(15) Uani 1 1 d . . .
O3I O -0.7561(4) -0.3045(3) 0.13754(17) 0.1138(15) Uani 1 1 d . . .
S1I S -0.85995(15) -0.36665(13) 0.13906(6) 0.0959(6) Uani 1 1 d . . .
C1E C -0.02475(19) 0.07153(14) 0.17469(8) 0.0755(16) Uani 1 1 d G . .
C2E C 0.0445(2) 0.01381(18) 0.14862(8) 0.0672(14) Uani 1 1 d GD . .
C3E C 0.1007(2) -0.05986(18) 0.16931(11) 0.083(2) Uani 1 1 d G . .
H3E H 0.1485 -0.0997 0.1513 0.100 Uiso 1 1 calc R . .
C4E C 0.0876(3) -0.07581(18) 0.21607(11) 0.0774(18) Uani 1 1 d GD . .
C5E C 0.0184(3) -0.0181(2) 0.24215(8) 0.0702(15) Uani 1 1 d G . .
H5E H 0.0094 -0.0291 0.2744 0.084 Uiso 1 1 calc R . .
C6E C -0.0378(2) 0.05559(17) 0.22146(8) 0.0683(15) Uani 1 1 d GD . .
C10E C 0.1564(5) -0.1552(3) 0.23737(12) 0.114(3) Uani 1 1 d D . .
H10C H 0.1380 -0.2090 0.2201 0.136 Uiso 1 1 calc R . .
H10D H 0.2397 -0.1438 0.2344 0.136 Uiso 1 1 calc R . .
C11E C 0.2254(3) -0.1725(3) 0.3159(2) 0.0668(15) Uani 1 1 d . . .
C12E C 0.2715(3) -0.1847(3) 0.39902(13) 0.0880(18) Uani 1 1 d G . .
C13E C 0.3909(3) -0.2075(4) 0.40233(16) 0.0831(19) Uani 1 1 d G . .
H13E H 0.4345 -0.2201 0.3750 0.100 Uiso 1 1 calc R . .
C14E C 0.4472(4) -0.2120(5) 0.4452(2) 0.192(4) Uani 1 1 d G . .
H14E H 0.5296 -0.2278 0.4475 0.230 Uiso 1 1 calc R . .
C15E C 0.3841(6) -0.1938(6) 0.48478(15) 0.238(7) Uani 1 1 d G . .
H15E H 0.4229 -0.1969 0.5144 0.286 Uiso 1 1 calc R . .
C16E C 0.2647(6) -0.1710(6) 0.48147(13) 0.340 Uiso 1 1 d G . .
H16E H 0.2211 -0.1584 0.5088 0.408 Uiso 1 1 calc R . .
C17E C 0.2084(4) -0.1665(4) 0.43859(16) 0.137(4) Uani 1 1 d G . .
H17E H 0.1260 -0.1508 0.4363 0.164 Uiso 1 1 calc R . .
N1E N 0.1337(5) -0.1709(4) 0.28214(13) 0.0929(18) Uani 1 1 d D . .
H1E H 0.0535 -0.1811 0.2912 0.112 Uiso 1 1 calc R . .
N2E N 0.1956(3) -0.1900(5) 0.36127(17) 0.0962(19) Uani 1 1 d . . .
H2E H 0.1151 -0.2072 0.3669 0.115 Uiso 1 1 calc R . .
O1E O -0.0760(4) 0.1418(3) 0.15024(15) 0.0944(14) Uani 1 1 d . . .
O2E O 0.3298(2) -0.1555(3) 0.30572(13) 0.0750(11) Uani 1 1 d . . .
C20E C 0.0523(3) 0.0203(3) 0.09612(11) 0.0781(17) Uani 1 1 d D . .
H20I H 0.0386 0.0820 0.0869 0.094 Uiso 1 1 calc R . .
H20J H 0.1311 0.0043 0.0872 0.094 Uiso 1 1 calc R . .
C1F C -0.1430(2) -0.00391(18) 0.05480(9) 0.0693(15) Uani 1 1 d G . .
C2F C -0.2325(2) -0.0601(2) 0.03781(13) 0.103(3) Uani 1 1 d GD . .
C3F C -0.2155(3) -0.1533(2) 0.03657(13) 0.088(2) Uani 1 1 d G . .
H3F H -0.2773 -0.1921 0.0248 0.106 Uiso 1 1 calc R . .
C4F C -0.1091(3) -0.19041(18) 0.05232(13) 0.104(2) Uani 1 1 d G . .
H4F H -0.0973 -0.2548 0.0515 0.125 Uiso 1 1 calc R . .
C5F C -0.0196(3) -0.1342(2) 0.06931(14) 0.093(2) Uani 1 1 d G . .
H5F H 0.0539 -0.1599 0.0802 0.111 Uiso 1 1 calc R . .
C6F C -0.0366(2) -0.0410(2) 0.07055(12) 0.0767(16) Uani 1 1 d GD . .
C7F C -0.1193(5) 0.1240(3) 0.0065(2) 0.101(2) Uani 1 1 d D . .
H7F1 H -0.1395 0.0849 -0.0188 0.122 Uiso 1 1 calc R . .
H7F2 H -0.0349 0.1317 0.0077 0.122 Uiso 1 1 calc R . .
C8F C -0.1810(5) 0.2162(2) 0.00069(16) 0.136(3) Uani 1 1 d D . .
H8F1 H -0.1687 0.2392 -0.0297 0.163 Uiso 1 1 calc R . .
H8F2 H -0.2648 0.2096 0.0050 0.163 Uiso 1 1 calc R . .
C9F C -0.1292(8) 0.2819(4) 0.03642(19) 0.163(4) Uani 1 1 d D . .
H9F1 H -0.1155 0.2505 0.0649 0.196 Uiso 1 1 calc R . .
H9F2 H -0.1840 0.3307 0.0411 0.196 Uiso 1 1 calc R . .
H9F3 H -0.0557 0.3059 0.0256 0.196 Uiso 1 1 calc R . .
O1F O -0.1612(3) 0.0840(3) 0.05060(16) 0.0876(13) Uani 1 1 d . . .
C20F C -0.3561(3) -0.0300(5) 0.02134(14) 0.108(3) Uani 1 1 d D . .
H20K H -0.3502 0.0290 0.0076 0.130 Uiso 1 1 calc R . .
H20L H -0.3840 -0.0712 -0.0020 0.130 Uiso 1 1 calc R . .
C1G C -0.4448(2) 0.04075(18) 0.09350(10) 0.0700(15) Uani 1 1 d G . .
C2G C -0.5290(3) 0.0408(2) 0.12780(10) 0.087(2) Uani 1 1 d GD . .
C3G C -0.6158(3) -0.0260(3) 0.12843(13) 0.116(3) Uani 1 1 d G . .
H3G H -0.6740 -0.0260 0.1521 0.140 Uiso 1 1 calc R . .
C4G C -0.6183(3) -0.0929(2) 0.09476(15) 0.115(3) Uani 1 1 d G . .
H4G H -0.6782 -0.1391 0.0952 0.138 Uiso 1 1 calc R . .
C5G C -0.5340(3) -0.0930(2) 0.06047(13) 0.102(2) Uani 1 1 d G . .
H5G H -0.5358 -0.1392 0.0372 0.122 Uiso 1 1 calc R . .
C6G C -0.4473(3) -0.0262(2) 0.05983(10) 0.0808(19) Uani 1 1 d GD . .
O1G O -0.3616(3) 0.1095(3) 0.09445(17) 0.0994(13) Uani 1 1 d . . .
C20G C -0.5278(4) 0.1107(3) 0.16677(14) 0.108(2) Uani 1 1 d D . .
H20M H -0.5030 0.1684 0.1551 0.130 Uiso 1 1 calc R . .
H20N H -0.6062 0.1173 0.1785 0.130 Uiso 1 1 calc R . .
C1H C -0.3291(6) 0.1153(4) 0.21356(16) 0.0802(17) Uani 1 1 d . . .
C2H C -0.2452(3) 0.0850(3) 0.2474(2) 0.0729(16) Uani 1 1 d D . .
C3H C -0.2882(5) 0.0186(4) 0.2784(2) 0.0807(18) Uani 1 1 d . . .
H3H H -0.2383 -0.0032 0.3031 0.097 Uiso 1 1 calc R . .
C4H C -0.4028(7) -0.0144(5) 0.2726(3) 0.103(2) Uani 1 1 d . . .
H4H H -0.4352 -0.0562 0.2943 0.123 Uiso 1 1 calc R . .
C5H C -0.4707(6) 0.0151(5) 0.2340(2) 0.093(2) Uani 1 1 d . . .
H5H H -0.5443 -0.0158 0.2281 0.112 Uiso 1 1 calc R . .
C6H C -0.4433(4) 0.0805(4) 0.20533(14) 0.0794(15) Uani 1 1 d D . .
C7H C -0.3122(5) 0.27589(12) 0.20500(13) 0.0973(19) Uani 1 1 d D . .
H7H1 H -0.2697 0.2819 0.2337 0.117 Uiso 1 1 calc R . .
H7H2 H -0.3952 0.2826 0.2108 0.117 Uiso 1 1 calc R . .
C8H C -0.2722(6) 0.3499(3) 0.17165(15) 0.134(3) Uani 1 1 d D . .
H8H1 H -0.2773 0.4076 0.1867 0.161 Uiso 1 1 calc R . .
H8H2 H -0.1907 0.3397 0.1644 0.161 Uiso 1 1 calc R . .
C9H C -0.3452(8) 0.3535(5) 0.1269(2) 0.236(6) Uani 1 1 d D . .
H9H1 H -0.3091 0.3154 0.1043 0.283 Uiso 1 1 calc R . .
H9H2 H -0.3481 0.4147 0.1158 0.283 Uiso 1 1 calc R . .
H9H3 H -0.4242 0.3325 0.1325 0.283 Uiso 1 1 calc R . .
O1H O -0.2895(3) 0.18416(15) 0.18486(13) 0.0829(12) Uani 1 1 d D . .
C20H C -0.1162(3) 0.1177(3) 0.25033(19) 0.0759(17) Uani 1 1 d D . .
H20O H -0.0889 0.1171 0.2818 0.091 Uiso 1 1 calc R . .
H20P H -0.1112 0.1788 0.2391 0.091 Uiso 1 1 calc R . .
C1M C -0.1743(4) -0.1078(2) 0.37792(12) 0.096(2) Uani 1 1 d G . .
C2M C -0.2910(4) -0.0857(3) 0.38753(16) 0.111(2) Uani 1 1 d G . .
H2M H -0.3511 -0.1318 0.3868 0.133 Uiso 1 1 calc R . .
C3M C -0.3208(5) 0.0032(3) 0.39816(19) 0.139(3) Uani 1 1 d G . .
H3M H -0.4014 0.0185 0.4048 0.167 Uiso 1 1 calc R . .
C4M C -0.2339(6) 0.0700(2) 0.39917(18) 0.239(7) Uani 1 1 d GD . .
C5M C -0.1172(5) 0.0479(2) 0.3896(2) 0.181(5) Uani 1 1 d G . .
H5M H -0.0572 0.0940 0.3902 0.217 Uiso 1 1 calc R . .
C6M C -0.0874(4) -0.0410(3) 0.37893(18) 0.155(3) Uani 1 1 d G . .
H6M H -0.0068 -0.0563 0.3723 0.186 Uiso 1 1 calc R . .
C7M C -0.2901(9) 0.1587(4) 0.4151(3) 0.295(11) Uani 1 1 d D . .
H7M1 H -0.2425 0.1844 0.4395 0.354 Uiso 1 1 calc R . .
H7M2 H -0.3683 0.1468 0.4261 0.354 Uiso 1 1 calc R . .
H7M3 H -0.2948 0.2004 0.3898 0.354 Uiso 1 1 calc R . .
O1M O -0.2513(4) -0.2691(5) 0.36467(19) 0.133(2) Uani 1 1 d . . .
O2M O -0.0547(4) -0.2395(3) 0.39071(18) 0.1012(16) Uani 1 1 d . . .
O3M O -0.1086(4) -0.2015(3) 0.31381(14) 0.0913(14) Uani 1 1 d . . .
S1M S -0.14592(14) -0.21945(11) 0.36108(6) 0.0783(4) Uani 1 1 d . . .
N1L N -0.69996(19) -0.42518(18) 0.31261(8) 0.0733(14) Uani 1 1 d G . .
C2L C -0.5853(2) -0.4110(2) 0.32933(9) 0.0803(17) Uani 1 1 d G . .
H2L H -0.5603 -0.4376 0.3581 0.096 Uiso 1 1 calc R . .
C3L C -0.50679(19) -0.3584(2) 0.30447(11) 0.0820(19) Uani 1 1 d G . .
H3L H -0.4276 -0.3487 0.3160 0.098 Uiso 1 1 calc R . .
C4L C -0.5430(2) -0.3200(2) 0.26288(11) 0.0591(13) Uani 1 1 d G . .
C5L C -0.6577(3) -0.3342(2) 0.24615(9) 0.0841(18) Uani 1 1 d G . .
H5L H -0.6827 -0.3076 0.2174 0.101 Uiso 1 1 calc R . .
C6L C -0.7362(2) -0.3868(2) 0.27101(9) 0.0657(15) Uani 1 1 d G . .
H6L H -0.8154 -0.3965 0.2595 0.079 Uiso 1 1 calc R . .
C7L C -0.46033(18) -0.26202(15) 0.23724(8) 0.0573(13) Uani 1 1 d G . .
C8L C -0.3495(2) -0.24303(19) 0.25656(9) 0.0659(14) Uani 1 1 d G . .
H8L H -0.3303 -0.2629 0.2873 0.079 Uiso 1 1 calc R . .
C9L C -0.26646(19) -0.1953(2) 0.23142(12) 0.0824(19) Uani 1 1 d G . .
H9L H -0.1899 -0.1822 0.2448 0.099 Uiso 1 1 calc R . .
N10L N -0.2942(3) -0.1666(2) 0.18697(12) 0.0684(13) Uani 1 1 d GD . .
C11L C -0.4051(3) -0.1856(3) 0.16766(9) 0.0865(16) Uani 1 1 d G . .
H11L H -0.4243 -0.1658 0.1370 0.104 Uiso 1 1 calc R . .
C12L C -0.4881(2) -0.2333(2) 0.19280(9) 0.0682(15) Uani 1 1 d G . .
H12L H -0.5647 -0.2464 0.1795 0.082 Uiso 1 1 calc R . .
C13L C -0.7804(5) -0.4799(5) 0.3360(2) 0.096(2) Uani 1 1 d . . .
H13B H -0.7481 -0.5397 0.3395 0.116 Uiso 1 1 calc R . .
H13C H -0.8537 -0.4829 0.3188 0.116 Uiso 1 1 calc R . .
H13D H -0.7945 -0.4545 0.3658 0.116 Uiso 1 1 calc R . .
C14L C -0.2085(4) -0.1158(4) 0.15648(19) 0.096(2) Uani 1 1 d D . .
H14B H -0.1986 -0.0551 0.1677 0.116 Uiso 1 1 calc R . .
H14C H -0.2395 -0.1142 0.1255 0.116 Uiso 1 1 calc R . .
H14D H -0.1332 -0.1462 0.1570 0.116 Uiso 1 1 calc R . .

loop_
_atom_site_aniso_label
_atom_site_aniso_U_11
_atom_site_aniso_U_22
_atom_site_aniso_U_33
_atom_site_aniso_U_23
_atom_site_aniso_U_13
_atom_site_aniso_U_12
C1A 0.0166(14) 0.078(3) 0.098(3) 0.011(2) -0.0063(17) 0.0155(18)
C2A 0.095(3) 0.097(4) 0.067(3) 0.024(3) 0.014(3) 0.007(3)
C3A 0.071(3) 0.072(3) 0.106(4) 0.008(3) 0.028(3) -0.005(3)
C4A 0.074(3) 0.078(3) 0.059(2) -0.012(2) -0.003(2) 0.024(3)
C5A 0.070(2) 0.041(2) 0.063(2) 0.002(2) 0.020(2) 0.002(2)
C6A 0.070(2) 0.062(3) 0.080(3) 0.015(2) 0.028(2) -0.021(2)
C10A 0.0320(19) 0.106(4) 0.127(4) 0.012(4) -0.003(2) 0.025(2)
C11A 0.161(5) 0.061(3) 0.045(2) -0.012(2) -0.018(3) 0.036(3)
C12A 0.158(5) 0.039(2) 0.082(3) 0.016(2) 0.040(3) -0.022(3)
C13A 0.203(7) 0.081(4) 0.067(3) 0.013(3) -0.012(4) -0.064(4)
C14A 0.101(3) 0.114(3) 0.101(3) 0.070(3) -0.047(3) -0.085(2)
C15A 0.144(4) 0.092(3) 0.086(3) 0.019(3) -0.035(3) -0.091(3)
C16A 0.087(3) 0.098(4) 0.074(3) 0.021(3) 0.010(3) -0.032(3)
C17A 0.205(6) 0.028(2) 0.079(3) -0.007(2) 0.060(4) -0.012(3)
N1A 0.0557(19) 0.068(2) 0.067(2) 0.004(2) 0.0108(17) 0.0177(18)
N2A 0.122(3) 0.074(3) 0.061(2) -0.011(2) 0.023(2) 0.013(3)
O1A 0.071(2) 0.075(2) 0.123(3) 0.026(2) -0.003(2) 0.0179(19)
O2A 0.119(3) 0.112(3) 0.104(3) -0.028(3) 0.053(2) 0.002(3)
C20A 0.136(4) 0.114(4) 0.044(2) 0.022(3) 0.000(3) 0.050(4)
C1B 0.0379(19) 0.058(3) 0.118(4) 0.017(3) -0.013(2) -0.006(2)
C2B 0.0218(16) 0.146(5) 0.073(3) 0.015(3) -0.0082(17) -0.020(2)
C3B 0.052(2) 0.065(3) 0.115(4) -0.011(3) -0.005(3) 0.015(2)
C4B 0.039(2) 0.087(3) 0.069(3) 0.024(3) 0.0009(19) 0.000(2)
C5B 0.060(3) 0.118(4) 0.080(3) -0.043(3) -0.009(2) 0.028(3)
C6B 0.060(3) 0.164(6) 0.052(3) -0.004(3) 0.011(2) 0.012(4)
C7B 0.205(7) 0.161(4) 0.208(6) -0.150(4) -0.060(6) 0.120(4)
O1B 0.090(2) 0.0388(15) 0.086(2) 0.0064(15) 0.0302(18) -0.0074(16)
C20B 0.0303(18) 0.095(3) 0.111(4) -0.046(3) 0.015(2) 0.000(2)
C1C 0.081(3) 0.087(4) 0.098(4) -0.032(3) 0.014(3) 0.026(3)
C2C 0.039(2) 0.157(5) 0.057(3) -0.014(3) -0.0096(19) -0.021(3)
C3C 0.114(4) 0.115(4) 0.083(3) -0.041(3) -0.015(3) 0.046(4)
C4C 0.103(4) 0.091(4) 0.115(5) 0.032(4) 0.025(4) -0.046(3)
C5C 0.058(3) 0.076(4) 0.157(6) -0.036(4) -0.004(3) -0.001(3)
C6C 0.039(2) 0.167(6) 0.073(3) 0.005(4) 0.006(2) -0.034(3)
O1C 0.090(2) 0.113(3) 0.108(3) 0.042(2) 0.034(2) -0.016(2)
C20C 0.047(2) 0.104(4) 0.070(3) -0.016(3) -0.0260(19) 0.029(2)
C1D 0.071(3) 0.058(3) 0.069(3) 0.011(2) 0.024(2) 0.007(2)
C2D 0.096(3) 0.041(2) 0.125(4) -0.023(3) 0.045(3) 0.008(3)
C3D 0.0354(18) 0.145(5) 0.064(3) -0.003(3) -0.0041(18) 0.044(3)
C4D 0.049(2) 0.089(4) 0.118(4) 0.023(3) -0.037(2) -0.026(2)
C5D 0.064(3) 0.085(4) 0.160(6) -0.044(4) -0.011(4) 0.008(3)
C6D 0.088(3) 0.084(3) 0.0317(19) 0.000(2) 0.005(2) -0.029(3)
C7D 0.101(4) 0.181(6) 0.199(6) 0.122(5) 0.089(4) 0.054(5)
O1D 0.108(2) 0.067(2) 0.069(2) 0.0146(17) 0.0374(19) 0.018(2)
C20D 0.049(2) 0.108(5) 0.101(4) -0.002(4) 0.017(3) 0.003(3)
C1I 0.054(2) 0.094(4) 0.068(3) 0.004(3) 0.000(2) 0.037(2)
C2I 0.072(3) 0.122(5) 0.132(5) -0.032(4) 0.019(3) -0.045(3)
C3I 0.071(3) 0.207(8) 0.142(5) 0.008(5) -0.064(3) 0.060(4)
C4I 0.181(5) 0.127(4) 0.108(4) -0.039(3) -0.071(4) 0.116(4)
C5I 0.097(4) 0.199(8) 0.095(5) -0.028(5) -0.023(4) 0.064(5)
C6I 0.039(3) 0.259(7) 0.165(5) 0.150(5) -0.016(3) 0.016(4)
C7I 0.212(6) 0.211(7) 0.196(8) -0.077(6) -0.118(6) 0.165(5)
O1I 0.104(3) 0.119(3) 0.065(2) -0.012(2) 0.001(2) -0.001(3)
O2I 0.0628(19) 0.116(3) 0.126(3) 0.038(3) -0.031(2) 0.022(2)
O3I 0.127(3) 0.094(3) 0.120(3) 0.041(2) -0.002(3) -0.062(2)
S1I 0.0793(9) 0.1091(12) 0.0991(11) 0.0210(10) -0.0052(8) -0.0147(9)
C1E 0.133(4) 0.043(2) 0.051(2) 0.018(2) -0.001(3) -0.013(3)
C2E 0.0397(19) 0.081(3) 0.081(3) -0.001(3) -0.006(2) 0.030(2)
C3E 0.0310(19) 0.148(6) 0.070(3) 0.007(4) -0.008(2) -0.008(3)
C4E 0.031(2) 0.085(4) 0.116(4) -0.012(3) 0.002(2) -0.011(2)
C5E 0.060(2) 0.097(4) 0.053(2) -0.017(3) -0.015(2) 0.023(3)
C6E 0.040(2) 0.073(3) 0.093(3) -0.034(3) 0.001(2) 0.013(2)
C10E 0.154(6) 0.131(6) 0.057(3) 0.005(4) 0.023(4) 0.036(5)
C11E 0.0253(17) 0.056(3) 0.119(4) -0.011(3) -0.002(2) 0.0027(18)
C12E 0.051(2) 0.095(4) 0.117(4) 0.003(4) -0.045(2) -0.012(3)
C13E 0.040(2) 0.122(5) 0.087(4) -0.021(4) -0.003(2) 0.008(3)
C14E 0.185(7) 0.114(6) 0.273(10) -0.093(6) -0.124(7) 0.032(6)
C15E 0.387(18) 0.275(15) 0.053(4) -0.040(7) 0.009(7) -0.070(15)
C17E 0.116(5) 0.231(11) 0.064(4) 0.002(5) 0.018(4) -0.019(7)
N1E 0.086(3) 0.101(4) 0.092(4) 0.006(3) -0.012(3) -0.008(3)
N2E 0.0318(17) 0.166(5) 0.090(3) 0.031(4) -0.0089(19) -0.013(3)
O1E 0.095(3) 0.108(3) 0.081(2) 0.020(2) 0.028(2) 0.013(2)
O2E 0.0329(13) 0.106(3) 0.085(2) 0.005(2) -0.0149(14) 0.0119(17)
C20E 0.053(3) 0.079(4) 0.103(4) 0.024(3) 0.030(3) 0.018(3)
C1F 0.055(2) 0.075(3) 0.078(3) 0.008(3) 0.008(2) 0.010(3)
C2F 0.046(3) 0.076(4) 0.187(7) -0.015(4) 0.004(4) 0.028(3)
C3F 0.120(5) 0.091(4) 0.055(3) 0.012(3) 0.017(3) -0.017(4)
C4F 0.153(6) 0.089(4) 0.070(4) -0.023(3) 0.007(4) 0.056(4)
C5F 0.128(5) 0.065(3) 0.086(4) -0.001(3) 0.024(4) -0.015(4)
C6F 0.051(2) 0.101(4) 0.079(3) 0.043(3) 0.012(2) -0.013(3)
C7F 0.166(6) 0.046(3) 0.094(4) 0.038(3) 0.056(4) 0.021(3)
C8F 0.225(7) 0.111(5) 0.074(3) 0.037(4) 0.071(4) -0.007(6)
C9F 0.232(9) 0.131(6) 0.129(5) 0.075(5) 0.074(6) -0.005(7)
O1F 0.0385(15) 0.077(2) 0.148(4) 0.025(2) 0.0169(19) -0.0127(17)
C20F 0.089(4) 0.157(7) 0.081(4) 0.036(4) 0.013(3) -0.026(5)
C1G 0.0342(19) 0.105(4) 0.070(3) 0.007(3) -0.014(2) -0.023(2)
C2G 0.052(2) 0.057(3) 0.152(6) -0.001(3) 0.014(3) 0.040(2)
C3G 0.070(3) 0.197(7) 0.082(4) 0.069(4) -0.004(3) -0.032(4)
C4G 0.051(3) 0.201(7) 0.094(4) -0.015(5) -0.025(3) 0.053(4)
C5G 0.055(2) 0.108(4) 0.142(6) 0.029(4) -0.013(3) -0.049(3)
C6G 0.059(3) 0.053(3) 0.130(5) 0.026(3) 0.004(3) 0.014(2)
O1G 0.062(2) 0.096(3) 0.142(3) -0.066(2) 0.022(2) -0.006(2)
C20G 0.061(3) 0.093(4) 0.168(6) 0.056(4) -0.022(4) 0.016(3)
C1H 0.118(4) 0.078(3) 0.046(2) 0.003(3) 0.034(3) 0.040(3)
C2H 0.101(4) 0.034(2) 0.084(3) -0.007(2) 0.009(3) 0.017(2)
C3H 0.086(4) 0.055(3) 0.101(4) 0.019(3) 0.025(3) 0.000(3)
C4H 0.124(5) 0.090(5) 0.096(4) -0.002(4) 0.052(4) 0.005(4)
C5H 0.080(4) 0.110(5) 0.090(4) 0.007(4) 0.027(3) -0.014(4)
C6H 0.090(3) 0.080(3) 0.070(3) -0.025(3) 0.037(2) 0.041(3)
C7H 0.148(5) 0.040(2) 0.106(4) 0.038(3) 0.063(3) 0.011(3)
C8H 0.227(8) 0.037(3) 0.139(6) 0.013(4) 0.031(6) -0.026(4)
C9H 0.461(18) 0.086(4) 0.160(7) 0.087(4) -0.036(10) -0.109(7)
O1H 0.073(2) 0.077(2) 0.099(3) -0.003(2) 0.003(2) 0.0336(19)
C20H 0.033(2) 0.054(3) 0.141(5) -0.035(3) 0.021(2) -0.010(2)
C1M 0.129(5) 0.075(3) 0.085(4) 0.037(3) 0.015(4) -0.030(4)
C2M 0.123(5) 0.103(4) 0.106(5) -0.032(4) 0.033(4) 0.041(4)
C3M 0.189(7) 0.143(6) 0.087(4) 0.064(4) 0.064(4) 0.062(6)
C4M 0.52(2) 0.110(5) 0.082(5) 0.041(4) -0.049(8) -0.140(9)
C5M 0.251(11) 0.083(6) 0.206(10) -0.023(6) -0.078(9) -0.034(7)
C6M 0.196(6) 0.070(4) 0.196(8) -0.017(4) -0.085(6) 0.082(4)
C7M 0.60(3) 0.183(11) 0.097(7) -0.050(7) -0.042(13) 0.121(16)
O1M 0.067(2) 0.207(6) 0.125(4) -0.036(4) 0.028(2) -0.069(3)
O2M 0.087(3) 0.090(3) 0.126(4) 0.007(3) -0.031(2) -0.010(2)
O3M 0.098(3) 0.105(3) 0.071(2) 0.019(2) 0.009(2) 0.000(3)
S1M 0.0776(8) 0.0748(9) 0.0826(9) 0.0034(8) 0.0018(7) -0.0014(8)
N1L 0.0392(18) 0.065(2) 0.116(3) -0.026(3) 0.008(2) 0.0047(19)
C2L 0.059(3) 0.109(4) 0.072(3) -0.032(3) -0.020(2) 0.031(3)
C3L 0.066(3) 0.110(5) 0.071(3) -0.001(3) 0.023(3) 0.016(3)
C4L 0.0250(17) 0.080(3) 0.072(3) 0.009(3) -0.0084(18) 0.005(2)
C5L 0.060(3) 0.101(4) 0.091(4) -0.027(3) -0.008(3) 0.037(3)
C6L 0.077(3) 0.084(4) 0.036(2) -0.003(2) 0.001(2) 0.002(3)
C7L 0.057(2) 0.042(2) 0.074(3) 0.010(2) 0.021(2) 0.009(2)
C8L 0.066(3) 0.048(2) 0.084(3) 0.006(2) 0.018(2) -0.029(2)
C9L 0.034(2) 0.051(3) 0.163(5) 0.030(3) 0.026(3) -0.015(2)
N10L 0.068(2) 0.075(3) 0.062(2) 0.020(2) 0.008(2) -0.022(2)
C11L 0.094(3) 0.085(3) 0.082(3) 0.067(2) 0.040(3) -0.005(3)
C12L 0.050(2) 0.066(3) 0.088(3) 0.036(3) -0.013(2) -0.015(2)
C13L 0.088(4) 0.085(4) 0.118(5) -0.006(4) 0.040(3) -0.030(3)
C14L 0.058(3) 0.125(5) 0.107(4) 0.061(4) 0.023(3) -0.002(3)

loop_
_atom_type_symbol
_atom_type_description
_atom_type_scat_dispersion_real
_atom_type_scat_dispersion_imag
_atom_type_scat_source
C C 0.0181 0.0091 'International Tables Vol C Tables 4.2.6.8 and 6.1.1.4'
H H 0.0000 0.0000 'International Tables Vol C Tables 4.2.6.8 and 6.1.1.4'
N N 0.0311 0.0180 'International Tables Vol C Tables 4.2.6.8 and 6.1.1.4'
O O 0.0492 0.0322 'International Tables Vol C Tables 4.2.6.8 and 6.1.1.4'
S S 0.3331 0.5567 'International Tables Vol C Tables 4.2.6.8 and 6.1.1.4'

loop_
_geom_angle_atom_site_label_1
_geom_angle_atom_site_label_2
_geom_angle_atom_site_label_3
_geom_angle
_geom_angle_site_symmetry_1
_geom_angle_site_symmetry_3
_geom_angle_publ_flag
C2A C1A O1A 119.2(4) . . ?
C2A C1A C6A 123.1(4) . . ?
O1A C1A C6A 117.8(4) . . ?
C1A C2A C3A 116.2(4) . . ?
C1A C2A C20A 124.3(4) . . ?
C3A C2A C20A 119.3(4) . . ?
C2A C3A C4A 123.1(5) . . ?
C2A C3A H3A 118.4 . . ?
C4A C3A H3A 118.5 . . ?
C5A C4A C3A 114.4(4) . . ?
C5A C4A C10A 124.8(4) . . ?
C3A C4A C10A 120.4(4) . . ?
C6A C5A C4A 127.7(4) . . ?
C6A C5A H5A 116.1 . . ?
C4A C5A H5A 116.1 . . ?
C5A C6A C1A 115.1(4) . . ?
C5A C6A C20D 127.1(4) . . ?
C1A C6A C20D 117.8(4) . . ?
N1A C10A C4A 121.6(4) . . ?
N1A C10A H10A 106.9 . . ?
C4A C10A H10A 106.9 . . ?
N1A C10A H10B 106.9 . . ?
C4A C10A H10B 106.9 . . ?
H10A C10A H10B 106.7 . . ?
O2A C11A N1A 132.1(5) . . ?
O2A C11A N2A 124.2(5) . . ?
N1A C11A N2A 103.7(5) . . ?
N2A C12A C13A 119.0(3) . . ?
N2A C12A C17A 121.0(3) . . ?
C13A C12A C17A 120.0 . . ?
C12A C13A C14A 120.0 . . ?
C12A C13A H13A 120.0 . . ?
C14A C13A H13A 120.0 . . ?
C15A C14A C13A 120.0 . . ?
C15A C14A H14A 120.0 . . ?
C13A C14A H14A 120.0 . . ?
C16A C15A C14A 120.0 . . ?
C16A C15A H15A 120.0 . . ?
C14A C15A H15A 120.0 . . ?
C15A C16A C17A 120.0 . . ?
C15A C16A H16A 120.0 . . ?
C17A C16A H16A 120.0 . . ?
C16A C17A C12A 120.0 . . ?
C16A C17A H17A 120.0 . . ?
C12A C17A H17A 120.0 . . ?
C11A N1A C10A 119.0(4) . . ?
C11A N1A H1A 120.5 . . ?
C10A N1A H1A 120.5 . . ?
C12A N2A C11A 125.4(5) . . ?
C12A N2A H2A 117.3 . . ?
C11A N2A H2A 117.3 . . ?
C6B C20A C2A 112.4(4) . . ?
C6B C20A H20A 109.1 . . ?
C2A C20A H20A 109.1 . . ?
C6B C20A H20B 109.1 . . ?
C2A C20A H20B 109.1 . . ?
H20A C20A H20B 107.8 . . ?
O1B C1B C6B 118.8(4) . . ?
O1B C1B C2B 121.1(4) . . ?
C6B C1B C2B 120.1(5) . . ?
C1B C2B C3B 121.2(4) . . ?
C1B C2B C20B 118.9(4) . . ?
C3B C2B C20B 119.8(4) . . ?
C4B C3B C2B 113.5(4) . . ?
C4B C3B H3B 123.2 . . ?
C2B C3B H3B 123.2 . . ?
C3B C4B C5B 128.0(5) . . ?
C3B C4B H4B 116.0 . . ?
C5B C4B H4B 116.0 . . ?
C4B C5B C6B 115.6(5) . . ?
C4B C5B H5B 122.2 . . ?
C6B C5B H5B 122.2 . . ?
C1B C6B C5B 121.4(4) . . ?
C1B C6B C20A 124.0(5) . . ?
C5B C6B C20A 114.1(4) . . ?
O1B C7B C8B 103.3(4) . . ?
O1B C7B H7B1 111.0 . . ?
C8B C7B H7B1 111.1 . . ?
O1B C7B H7B2 111.1 . . ?
C8B C7B H7B2 111.2 . . ?
H7B1 C7B H7B2 109.1 . . ?
C9B C8B C7B 88.3(8) . . ?
C9B C8B H8B1 113.9 . . ?
C7B C8B H8B1 113.9 . . ?
C9B C8B H8B2 113.9 . . ?
C7B C8B H8B2 113.9 . . ?
H8B1 C8B H8B2 111.1 . . ?
C8B C9B H9B1 109.4 . . ?
C8B C9B H9B2 109.5 . . ?
H9B1 C9B H9B2 109.5 . . ?
C8B C9B H9B3 109.5 . . ?
H9B1 C9B H9B3 109.5 . . ?
H9B2 C9B H9B3 109.5 . . ?
C1B O1B C7B 123.8(3) . . ?
C2B C20B C6C 109.8(4) . . ?
C2B C20B H20C 109.7 . . ?
C6C C20B H20C 109.7 . . ?
C2B C20B H20D 109.7 . . ?
C6C C20B H20D 109.7 . . ?
H20C C20B H20D 108.2 . . ?
O1C C1C C2C 122.7(5) . . ?
O1C C1C C6C 115.3(5) . . ?
C2C C1C C6C 122.0(5) . . ?
C3C C2C C1C 119.7(4) . . ?
C3C C2C C20C 116.0(5) . . ?
C1C C2C C20C 123.9(5) . . ?
C2C C3C C4C 122.5(5) . . ?
C2C C3C H3C 118.8 . . ?
C4C C3C H3C 118.8 . . ?
C5C C4C C3C 114.0(5) . . ?
C5C C4C H4C 123.0 . . ?
C3C C4C H4C 123.0 . . ?
C6C C5C C4C 123.6(6) . . ?
C6C C5C H5C 118.2 . . ?
C4C C5C H5C 118.2 . . ?
C5C C6C C1C 117.7(5) . . ?
C5C C6C C20B 122.5(4) . . ?
C1C C6C C20B 119.3(4) . . ?
C6D C20C C2C 109.4(3) . . ?
C6D C20C H20E 109.8 . . ?
C2C C20C H20E 109.8 . . ?
C6D C20C H20F 109.8 . . ?
C2C C20C H20F 109.8 . . ?
H20E C20C H20F 108.2 . . ?
C6D C1D C2D 123.5(4) . . ?
C6D C1D O1D 123.7(4) . . ?
C2D C1D O1D 111.7(4) . . ?
C3D C2D C1D 115.0(4) . . ?
C3D C2D C20D 120.5(4) . . ?
C1D C2D C20D 124.4(4) . . ?
C4D C3D C2D 121.6(4) . . ?
C4D C3D H3D 119.2 . . ?
C2D C3D H3D 119.2 . . ?
C5D C4D C3D 118.7(6) . . ?
C5D C4D H4D 120.6 . . ?
C3D C4D H4D 120.6 . . ?
C4D C5D C6D 123.7(5) . . ?
C4D C5D H5D 118.1 . . ?
C6D C5D H5D 118.1 . . ?
C1D C6D C5D 116.7(4) . . ?
C1D C6D C20C 117.2(4) . . ?
C5D C6D C20C 126.1(4) . . ?
O1D C7D C8D 107.0(6) . . ?
O1D C7D H7D1 110.3 . . ?
C8D C7D H7D1 110.3 . . ?
O1D C7D H7D2 110.3 . . ?
C8D C7D H7D2 110.3 . . ?
H7D1 C7D H7D2 108.6 . . ?
C9D C8D C7D 97.4(8) . . ?
C9D C8D H8D1 112.2 . . ?
C7D C8D H8D1 112.3 . . ?
C9D C8D H8D2 112.3 . . ?
C7D C8D H8D2 112.3 . . ?
H8D1 C8D H8D2 109.9 . . ?
C8D C9D H9D1 109.4 . . ?
C8D C9D H9D2 109.5 . . ?
H9D1 C9D H9D2 109.5 . . ?
C8D C9D H9D3 109.5 . . ?
H9D1 C9D H9D3 109.5 . . ?
H9D2 C9D H9D3 109.5 . . ?
C7D O1D C1D 115.5(4) . . ?
C6A C20D C2D 110.0(4) . . ?
C6A C20D H20G 109.6 . . ?
C2D C20D H20G 109.7 . . ?
C6A C20D H20H 109.7 . . ?
C2D C20D H20H 109.7 . . ?
H20G C20D H20H 108.2 . . ?
C2I C1I C6I 120.0 . . ?
C2I C1I S1I 111.38(16) . . ?
C6I C1I S1I 128.58(16) . . ?
C1I C2I C3I 120.0 . . ?
C1I C2I H2I 120.0 . . ?
C3I C2I H2I 120.0 . . ?
C2I C3I C4I 120.0 . . ?
C2I C3I H3I 120.0 . . ?
C4I C3I H3I 120.0 . . ?
C5I C4I C3I 120.0 . . ?
C5I C4I C7I 119.2(4) . . ?
C3I C4I C7I 120.5(4) . . ?
C6I C5I C4I 120.0 . . ?
C6I C5I H5I 120.0 . . ?
C4I C5I H5I 120.0 . . ?
C5I C6I C1I 120.0 . . ?
C5I C6I H6I 120.0 . . ?
C1I C6I H6I 120.0 . . ?
C4I C7I H7I1 109.5 . . ?
C4I C7I H7I2 109.5 . . ?
H7I1 C7I H7I2 109.5 . . ?
C4I C7I H7I3 109.5 . . ?
H7I1 C7I H7I3 109.5 . . ?
H7I2 C7I H7I3 109.5 . . ?
O1I S1I O2I 108.8(3) . . ?
O1I S1I O3I 107.5(3) . . ?
O2I S1I O3I 113.6(3) . . ?
O1I S1I C1I 109.4(2) . . ?
O2I S1I C1I 110.4(2) . . ?
O3I S1I C1I 106.9(2) . . ?
O1E C1E C2E 114.5(2) . . ?
O1E C1E C6E 125.5(2) . . ?
C2E C1E C6E 120.0 . . ?
C3E C2E C1E 120.0 . . ?
C3E C2E C20E 116.5(2) . . ?
C1E C2E C20E 123.2(2) . . ?
C4E C3E C2E 120.0 . . ?
C4E C3E H3E 120.0 . . ?
C2E C3E H3E 120.0 . . ?
C3E C4E C5E 120.0 . . ?
C3E C4E C10E 117.6(2) . . ?
C5E C4E C10E 122.3(2) . . ?
C6E C5E C4E 120.0 . . ?
C6E C5E H5E 120.0 . . ?
C4E C5E H5E 120.0 . . ?
C5E C6E C1E 120.0 . . ?
C5E C6E C20H 119.6(3) . . ?
C1E C6E C20H 120.4(3) . . ?
N1E C10E C4E 114.7(4) . . ?
N1E C10E H10C 108.6 . . ?
C4E C10E H10C 108.6 . . ?
N1E C10E H10D 108.6 . . ?
C4E C10E H10D 108.6 . . ?
H10C C10E H10D 107.6 . . ?
O2E C11E N2E 120.5(5) . . ?
O2E C11E N1E 121.1(5) . . ?
N2E C11E N1E 118.3(4) . . ?
C13E C12E C17E 120.0 . . ?
C13E C12E N2E 128.9(3) . . ?
C17E C12E N2E 110.4(3) . . ?
C14E C13E C12E 120.0 . . ?
C14E C13E H13E 120.0 . . ?
C12E C13E H13E 120.0 . . ?
C13E C14E C15E 120.0 . . ?
C13E C14E H14E 120.0 . . ?
C15E C14E H14E 120.0 . . ?
C16E C15E C14E 120.0 . . ?
C16E C15E H15E 120.0 . . ?
C14E C15E H15E 120.0 . . ?
C17E C16E C15E 120.0 . . ?
C17E C16E H16E 120.0 . . ?
C15E C16E H16E 120.0 . . ?
C16E C17E C12E 120.0 . . ?
C16E C17E H17E 120.0 . . ?
C12E C17E H17E 120.0 . . ?
C10E N1E C11E 121.5(5) . . ?
C10E N1E H1E 119.3 . . ?
C11E N1E H1E 119.2 . . ?
C11E N2E C12E 125.8(4) . . ?
C11E N2E H2E 117.1 . . ?
C12E N2E H2E 117.1 . . ?
C6F C20E C2E 113.3(3) . . ?
C6F C20E H20I 108.9 . . ?
C2E C20E H20I 108.9 . . ?
C6F C20E H20J 108.9 . . ?
C2E C20E H20J 108.9 . . ?
H20I C20E H20J 107.7 . . ?
O1F C1F C2F 116.3(2) . . ?
O1F C1F C6F 123.4(2) . . ?
C2F C1F C6F 120.0 . . ?
C1F C2F C3F 120.0 . . ?
C1F C2F C20F 126.1(3) . . ?
C3F C2F C20F 113.8(3) . . ?
C4F C3F C2F 120.0 . . ?
C4F C3F H3F 120.0 . . ?
C2F C3F H3F 120.0 . . ?
C5F C4F C3F 120.0 . . ?
C5F C4F H4F 120.0 . . ?
C3F C4F H4F 120.0 . . ?
C4F C5F C6F 120.0 . . ?
C4F C5F H5F 120.0 . . ?
C6F C5F H5F 120.0 . . ?
C5F C6F C1F 120.0 . . ?
C5F C6F C20E 120.5(2) . . ?
C1F C6F C20E 118.7(2) . . ?
O1F C7F C8F 107.1(4) . . ?
O1F C7F H7F1 110.3 . . ?
C8F C7F H7F1 110.3 . . ?
O1F C7F H7F2 110.3 . . ?
C8F C7F H7F2 110.3 . . ?
H7F1 C7F H7F2 108.6 . . ?
C9F C8F C7F 108.6(5) . . ?
C9F C8F H8F1 110.0 . . ?
C7F C8F H8F1 110.0 . . ?
C9F C8F H8F2 110.0 . . ?
C7F C8F H8F2 109.9 . . ?
H8F1 C8F H8F2 108.3 . . ?
C8F C9F H9F1 109.5 . . ?
C8F C9F H9F2 109.5 . . ?
H9F1 C9F H9F2 109.5 . . ?
C8F C9F H9F3 109.5 . . ?
H9F1 C9F H9F3 109.5 . . ?
H9F2 C9F H9F3 109.5 . . ?
C1F O1F C7F 114.6(4) . . ?
C6G C20F C2F 113.7(3) . . ?
C6G C20F H20K 108.9 . . ?
C2F C20F H20K 108.9 . . ?
C6G C20F H20L 108.8 . . ?
C2F C20F H20L 108.8 . . ?
H20K C20F H20L 107.7 . . ?
O1G C1G C2G 117.3(3) . . ?
O1G C1G C6G 122.7(3) . . ?
C2G C1G C6G 120.0 . . ?
C3G C2G C1G 120.0 . . ?
C3G C2G C20G 117.7(3) . . ?
C1G C2G C20G 122.2(3) . . ?
C2G C3G C4G 120.0 . . ?
C2G C3G H3G 120.0 . . ?
C4G C3G H3G 120.0 . . ?
C5G C4G C3G 120.0 . . ?
C5G C4G H4G 120.0 . . ?
C3G C4G H4G 120.0 . . ?
C4G C5G C6G 120.0 . . ?
C4G C5G H5G 120.0 . . ?
C6G C5G H5G 120.0 . . ?
C5G C6G C1G 120.0 . . ?
C5G C6G C20F 117.7(3) . . ?
C1G C6G C20F 122.3(3) . . ?
C6H C20G C2G 110.2(3) . . ?
C6H C20G H20M 109.6 . . ?
C2G C20G H20M 109.6 . . ?
C6H C20G H20N 109.6 . . ?
C2G C20G H20N 109.6 . . ?
H20M C20G H20N 108.1 . . ?
C6H C1H C2H 126.8(5) . . ?
C6H C1H O1H 117.9(5) . . ?
C2H C1H O1H 115.2(5) . . ?
C3H C2H C1H 115.0(4) . . ?
C3H C2H C20H 121.0(5) . . ?
C1H C2H C20H 123.9(5) . . ?
C4H C3H C2H 119.6(6) . . ?
C4H C3H H3H 120.2 . . ?
C2H C3H H3H 120.2 . . ?
C3H C4H C5H 118.4(6) . . ?
C3H C4H H4H 120.8 . . ?
C5H C4H H4H 120.8 . . ?
C6H C5H C4H 126.7(6) . . ?
C6H C5H H5H 116.7 . . ?
C4H C5H H5H 116.7 . . ?
C5H C6H C1H 112.7(5) . . ?
C5H C6H C20G 121.9(5) . . ?
C1H C6H C20G 125.3(5) . . ?
O1H C7H C8H 110.0(3) . . ?
O1H C7H H7H1 109.7 . . ?
C8H C7H H7H1 109.7 . . ?
O1H C7H H7H2 109.7 . . ?
C8H C7H H7H2 109.6 . . ?
H7H1 C7H H7H2 108.2 . . ?
C9H C8H C7H 113.7(5) . . ?
C9H C8H H8H1 108.8 . . ?
C7H C8H H8H1 108.8 . . ?
C9H C8H H8H2 108.8 . . ?
C7H C8H H8H2 108.8 . . ?
H8H1 C8H H8H2 107.7 . . ?
C8H C9H H9H1 109.5 . . ?
C8H C9H H9H2 109.5 . . ?
H9H1 C9H H9H2 109.5 . . ?
C8H C9H H9H3 109.4 . . ?
H9H1 C9H H9H3 109.5 . . ?
H9H2 C9H H9H3 109.5 . . ?
C1H O1H C7H 111.5(3) . . ?
C2H C20H C6E 109.7(3) . . ?
C2H C20H H20O 109.7 . . ?
C6E C20H H20O 109.7 . . ?
C2H C20H H20P 109.7 . . ?
C6E C20H H20P 109.7 . . ?
H20O C20H H20P 108.2 . . ?
C2M C1M C6M 120.0 . . ?
C2M C1M S1M 117.1(2) . . ?
C6M C1M S1M 122.7(2) . . ?
C3M C2M C1M 120.0 . . ?
C3M C2M H2M 120.0 . . ?
C1M C2M H2M 120.0 . . ?
C2M C3M C4M 120.0 . . ?
C2M C3M H3M 120.0 . . ?
C4M C3M H3M 120.0 . . ?
C5M C4M C3M 120.0 . . ?
C5M C4M C7M 131.4(6) . . ?
C3M C4M C7M 108.5(6) . . ?
C4M C5M C6M 120.0 . . ?
C4M C5M H5M 120.0 . . ?
C6M C5M H5M 120.0 . . ?
C5M C6M C1M 120.0 . . ?
C5M C6M H6M 120.0 . . ?
C1M C6M H6M 120.0 . . ?
C4M C7M H7M1 109.5 . . ?
C4M C7M H7M2 109.5 . . ?
H7M1 C7M H7M2 109.5 . . ?
C4M C7M H7M3 109.5 . . ?
H7M1 C7M H7M3 109.5 . . ?
H7M2 C7M H7M3 109.5 . . ?
O2M S1M O1M 118.1(3) . . ?
O2M S1M O3M 113.9(3) . . ?
O1M S1M O3M 115.0(3) . . ?
O2M S1M C1M 99.7(3) . . ?
O1M S1M C1M 108.1(3) . . ?
O3M S1M C1M 98.6(2) . . ?
C2L N1L C6L 120.0 . . ?
C2L N1L C13L 121.6(3) . . ?
C6L N1L C13L 118.4(3) . . ?
N1L C2L C3L 120.0 . . ?
N1L C2L H2L 120.0 . . ?
C3L C2L H2L 120.0 . . ?
C4L C3L C2L 120.0 . . ?
C4L C3L H3L 120.0 . . ?
C2L C3L H3L 120.0 . . ?
C3L C4L C5L 120.0 . . ?
C3L C4L C7L 119.8(2) . . ?
C5L C4L C7L 120.2(2) . . ?
C6L C5L C4L 120.0 . . ?
C6L C5L H5L 120.0 . . ?
C4L C5L H5L 120.0 . . ?
C5L C6L N1L 120.0 . . ?
C5L C6L H6L 120.0 . . ?
N1L C6L H6L 120.0 . . ?
C8L C7L C12L 120.0 . . ?
C8L C7L C4L 119.00(18) . . ?
C12L C7L C4L 120.76(18) . . ?
C9L C8L C7L 120.0 . . ?
C9L C8L H8L 120.0 . . ?
C7L C8L H8L 120.0 . . ?
N10L C9L C8L 120.0 . . ?
N10L C9L H9L 120.0 . . ?
C8L C9L H9L 120.0 . . ?
C9L N10L C11L 120.0 . . ?
C9L N10L C14L 123.8(3) . . ?
C11L N10L C14L 116.2(3) . . ?
N10L C11L C12L 120.0 . . ?
N10L C11L H11L 120.0 . . ?
C12L C11L H11L 120.0 . . ?
C11L C12L C7L 120.0 . . ?
C11L C12L H12L 120.0 . . ?
C7L C12L H12L 120.0 . . ?
N1L C13L H13B 109.5 . . ?
N1L C13L H13C 109.5 . . ?
H13B C13L H13C 109.5 . . ?
N1L C13L H13D 109.5 . . ?
H13B C13L H13D 109.5 . . ?
H13C C13L H13D 109.5 . . ?
N10L C14L H14B 109.5 . . ?
N10L C14L H14C 109.5 . . ?
H14B C14L H14C 109.5 . . ?
N10L C14L H14D 109.5 . . ?
H14B C14L H14D 109.5 . . ?
H14C C14L H14D 109.5 . . ?

loop_
_geom_bond_atom_site_label_1
_geom_bond_atom_site_label_2
_geom_bond_distance
_geom_bond_site_symmetry_2
_geom_bond_publ_flag
C1A C2A 1.356(7) . ?
C1A O1A 1.377(6) . ?
C1A C6A 1.459(6) . ?
C2A C3A 1.400(7) . ?
C2A C20A 1.535(4) . ?
C3A C4A 1.423(7) . ?
C3A H3A 0.9600 . ?
C4A C5A 1.365(6) . ?
C4A C10A 1.528(4) . ?
C5A C6A 1.311(6) . ?
C5A H5A 0.9600 . ?
C6A C20D 1.527(4) . ?
C10A N1A 1.418(7) . ?
C10A H10A 0.9600 . ?
C10A H10B 0.9600 . ?
C11A O2A 1.140(8) . ?
C11A N1A 1.365(7) . ?
C11A N2A 1.458(7) . ?
C12A N2A 1.379(5) . ?
C12A C13A 1.3900 . ?
C12A C17A 1.3900 . ?
C13A C14A 1.3900 . ?
C13A H13A 0.9600 . ?
C14A C15A 1.3900 . ?
C14A H14A 0.9600 . ?
C15A C16A 1.3900 . ?
C15A H15A 0.9600 . ?
C16A C17A 1.3900 . ?
C16A H16A 0.9600 . ?
C17A H17A 0.9600 . ?
N1A H1A 0.9600 . ?
N2A H2A 0.9600 . ?
C20A C6B 1.528(4) . ?
C20A H20A 0.9600 . ?
C20A H20B 0.9600 . ?
C1B O1B 1.398(6) . ?
C1B C6B 1.339(7) . ?
C1B C2B 1.399(6) . ?
C2B C3B 1.502(7) . ?
C2B C20B 1.532(4) . ?
C3B C4B 1.332(7) . ?
C3B H3B 0.9600 . ?
C4B C5B 1.386(7) . ?
C4B H4B 0.9600 . ?
C5B C6B 1.460(9) . ?
C5B H5B 0.9600 . ?
C7B O1B 1.4991(19) . ?
C7B C8B 1.531(4) . ?
C7B H7B1 0.9600 . ?
C7B H7B2 0.9600 . ?
C8B C9B 1.529(4) . ?
C8B H8B1 0.9600 . ?
C8B H8B2 0.9600 . ?
C9B H9B1 0.9600 . ?
C9B H9B2 0.9600 . ?
C9B H9B3 0.9600 . ?
C20B C6C 1.530(4) . ?
C20B H20C 0.9600 . ?
C20B H20D 0.9600 . ?
C1C O1C 1.350(7) . ?
C1C C2C 1.346(8) . ?
C1C C6C 1.409(7) . ?
C2C C3C 1.355(9) . ?
C2C C20C 1.534(4) . ?
C3C C4C 1.473(9) . ?
C3C H3C 0.9600 . ?
C4C C5C 1.391(9) . ?
C4C H4C 0.9600 . ?
C5C C6C 1.382(7) . ?
C5C H5C 0.9600 . ?
C20C C6D 1.526(4) . ?
C20C H20E 0.9600 . ?
C20C H20F 0.9600 . ?
C1D C6D 1.362(7) . ?
C1D C2D 1.430(7) . ?
C1D O1D 1.493(6) . ?
C2D C3D 1.398(8) . ?
C2D C20D 1.529(4) . ?
C3D C4D 1.403(7) . ?
C3D H3D 0.9600 . ?
C4D C5D 1.341(7) . ?
C4D H4D 0.9600 . ?
C5D C6D 1.381(8) . ?
C5D H5D 0.9600 . ?
C7D O1D 1.372(7) . ?
C7D C8D 1.534(4) . ?
C7D H7D1 0.9600 . ?
C7D H7D2 0.9600 . ?
C8D C9D 1.528(4) . ?
C8D H8D1 0.9600 . ?
C8D H8D2 0.9600 . ?
C9D H9D1 0.9599 . ?
C9D H9D2 0.9599 . ?
C9D H9D3 0.9599 . ?
C20D H20G 0.9600 . ?
C20D H20H 0.9600 . ?
C1I C2I 1.3900 . ?
C1I C6I 1.3900 . ?
C1I S1I 1.789(3) . ?
C2I C3I 1.3900 . ?
C2I H2I 0.9600 . ?
C3I C4I 1.3900 . ?
C3I H3I 0.9600 . ?
C4I C5I 1.3900 . ?
C4I C7I 1.532(4) . ?
C5I C6I 1.3900 . ?
C5I H5I 0.9600 . ?
C6I H6I 0.9600 . ?
C7I H7I1 0.9599 . ?
C7I H7I2 0.9599 . ?
C7I H7I3 0.9599 . ?
O1I S1I 1.439(4) . ?
O2I S1I 1.464(4) . ?
O3I S1I 1.489(5) . ?
C1E O1E 1.378(5) . ?
C1E C2E 1.3900 . ?
C1E C6E 1.3900 . ?
C2E C3E 1.3900 . ?
C2E C20E 1.533(3) . ?
C3E C4E 1.3900 . ?
C3E H3E 0.9600 . ?
C4E C5E 1.3900 . ?
C4E C10E 1.530(4) . ?
C5E C6E 1.3900 . ?
C5E H5E 0.9600 . ?
C6E C20H 1.535(4) . ?
C10E N1E 1.351(4) . ?
C10E H10C 0.9600 . ?
C10E H10D 0.9600 . ?
C11E O2E 1.245(5) . ?
C11E N2E 1.392(8) . ?
C11E N1E 1.412(7) . ?
C12E C13E 1.3900 . ?
C12E C17E 1.3900 . ?
C12E N2E 1.382(6) . ?
C13E C14E 1.3900 . ?
C13E H13E 0.9600 . ?
C14E C15E 1.3900 . ?
C14E H14E 0.9600 . ?
C15E C16E 1.3900 . ?
C15E H15E 0.9600 . ?
C16E C17E 1.3900 . ?
C16E H16E 0.9600 . ?
C17E H17E 0.9600 . ?
N1E H1E 0.9600 . ?
N2E H2E 0.9600 . ?
C20E C6F 1.533(4) . ?
C20E H20I 0.9600 . ?
C20E H20J 0.9600 . ?
C1F O1F 1.320(5) . ?
C1F C2F 1.3900 . ?
C1F C6F 1.3900 . ?
C2F C3F 1.3900 . ?
C2F C20F 1.532(4) . ?
C3F C4F 1.3900 . ?
C3F H3F 0.9600 . ?
C4F C5F 1.3900 . ?
C4F H4F 0.9600 . ?
C5F C6F 1.3900 . ?
C5F H5F 0.9600 . ?
C7F O1F 1.494(7) . ?
C7F C8F 1.537(4) . ?
C7F H7F1 0.9600 . ?
C7F H7F2 0.9600 . ?
C8F C9F 1.530(4) . ?
C8F H8F1 0.9600 . ?
C8F H8F2 0.9600 . ?
C9F H9F1 0.9599 . ?
C9F H9F2 0.9599 . ?
C9F H9F3 0.9599 . ?
C20F C6G 1.535(4) . ?
C20F H20K 0.9600 . ?
C20F H20L 0.9600 . ?
C1G O1G 1.382(5) . ?
C1G C2G 1.3900 . ?
C1G C6G 1.3900 . ?
C2G C3G 1.3900 . ?
C2G C20G 1.532(4) . ?
C3G C4G 1.3900 . ?
C3G H3G 0.9600 . ?
C4G C5G 1.3900 . ?
C4G H4G 0.9600 . ?
C5G C6G 1.3900 . ?
C5G H5G 0.9600 . ?
C20G C6H 1.524(4) . ?
C20G H20M 0.9600 . ?
C20G H20N 0.9600 . ?
C1H C6H 1.404(8) . ?
C1H C2H 1.425(7) . ?
C1H O1H 1.393(7) . ?
C2H C3H 1.422(8) . ?
C2H C20H 1.534(4) . ?
C3H C4H 1.390(9) . ?
C3H H3H 0.9600 . ?
C4H C5H 1.418(10) . ?
C4H H4H 0.9600 . ?
C5H C6H 1.315(9) . ?
C5H H5H 0.9600 . ?
C7H O1H 1.4988(19) . ?
C7H C8H 1.533(4) . ?
C7H H7H1 0.9600 . ?
C7H H7H2 0.9600 . ?
C8H C9H 1.527(5) . ?
C8H H8H1 0.9600 . ?
C8H H8H2 0.9600 . ?
C9H H9H1 0.9599 . ?
C9H H9H2 0.9599 . ?
C9H H9H3 0.9599 . ?
C20H H20O 0.9600 . ?
C20H H20P 0.9600 . ?
C1M C2M 1.3900 . ?
C1M C6M 1.3900 . ?
C1M S1M 1.751(3) . ?
C2M C3M 1.3900 . ?
C2M H2M 0.9600 . ?
C3M C4M 1.3900 . ?
C3M H3M 0.9600 . ?
C4M C5M 1.3900 . ?
C4M C7M 1.530(5) . ?
C5M C6M 1.3900 . ?
C5M H5M 0.9600 . ?
C6M H6M 0.9600 . ?
C7M H7M1 0.9599 . ?
C7M H7M2 0.9599 . ?
C7M H7M3 0.9599 . ?
O1M S1M 1.402(5) . ?
O2M S1M 1.362(5) . ?
O3M S1M 1.468(4) . ?
N1L C2L 1.3900 . ?
N1L C6L 1.3900 . ?
N1L C13L 1.401(6) . ?
C2L C3L 1.3900 . ?
C2L H2L 0.9600 . ?
C3L C4L 1.3900 . ?
C3L H3L 0.9600 . ?
C4L C5L 1.3900 . ?
C4L C7L 1.478(3) . ?
C5L C6L 1.3900 . ?
C5L H5L 0.9600 . ?
C6L H6L 0.9600 . ?
C7L C8L 1.3900 . ?
C7L C12L 1.3900 . ?
C8L C9L 1.3900 . ?
C8L H8L 0.9600 . ?
C9L N10L 1.3900 . ?
C9L H9L 0.9600 . ?
N10L C11L 1.3900 . ?
N10L C14L 1.522(4) . ?
C11L C12L 1.3900 . ?
C11L H11L 0.9600 . ?
C12L H12L 0.9600 . ?
C13L H13B 0.9599 . ?
C13L H13C 0.9599 . ?
C13L H13D 0.9599 . ?
C14L H14B 0.9599 . ?
C14L H14C 0.9599 . ?
C14L H14D 0.9599 . ?

loop_
_cod_related_entry_id
_cod_related_entry_database
_cod_related_entry_code
1 ChemSpider 30653388
